data_2018996
loop_
_publ_author_name
'Gomes, Ligia R.'
'Low, John Nicolson'
'Rodrigues, Ana S. M. C.'
'Wardell, James L.'
'da Lima, Camillo H.'
'de Souza, Marcus V. N.'

_publ_section_title
;
 Five <i>N</i>'-benzylidene-<i>N</i>-methylpyrazine-2-carbohydrazides
;
_journal_coeditor_code SK3484
_journal_issue 5
_journal_name_full 'Acta Crystallographica Section C'
_journal_page_first 549
_journal_page_last 555
_journal_paper_doi 10.1107/S0108270113010056
_journal_volume 69
_journal_year 2013
_chemical_formula_iupac 'C13 H12 N4 O'
_chemical_formula_moiety 'C13 H12 N4 O'
_chemical_formula_sum 'C13 H12 N4 O'
_chemical_formula_weight 240.27
_chemical_name_common
;
Benzaldehyde methyl(pyrazin-2-ylcarbonyl)hydrazone
;
_chemical_name_systematic
;
<i>N</i>'-Benzylidene-<i>N</i>-methylpyrazine-2-carbohydrazide
;
_space_group_IT_number 2
_symmetry_cell_setting triclinic
_symmetry_space_group_name_Hall '-P 1'
_symmetry_space_group_name_H-M 'P -1'
_atom_sites_solution_hydrogens geom
_atom_sites_solution_primary direct
_atom_sites_solution_secondary difmap
_audit_creation_method SHELXL97
_cell_angle_alpha 73.421(5)
_cell_angle_beta 84.844(6)
_cell_angle_gamma 88.530(6)
_cell_formula_units_Z 2
_cell_length_a 7.4961(3)
_cell_length_b 7.6923(3)
_cell_length_c 10.8821(7)
_cell_measurement_reflns_used 6254
_cell_measurement_temperature 120(2)
_cell_measurement_theta_max 27.4
_cell_measurement_theta_min 3.2
_cell_volume 598.97(5)
_computing_cell_refinement 'CrystalClear-SM Expert (Rigaku, 2011)'
_computing_data_collection 'CrystalClear-SM Expert (Rigaku, 2011)'
_computing_data_reduction 'CrystalClear-SM Expert (Rigaku, 2011)'
_computing_molecular_graphics 'PLATON (Spek, 2009)'
_computing_publication_material
;
OSCAIL (McArdle <i>et al.</i>, 2004) and SHELXL97 (Sheldrick,
2008)
;
_computing_structure_refinement
;
OSCAIL (McArdle <i>et al.</i>, 2004) and SHELXL97 (Sheldrick,
2008)
;
_computing_structure_solution 'SHELXS97 (Sheldrick, 2008)'
_diffrn_ambient_temperature 120
_diffrn_detector_area_resol_mean 10.0000
_diffrn_measured_fraction_theta_full 0.993
_diffrn_measured_fraction_theta_max 0.993
_diffrn_measurement_device 'Crystal goniometer'
_diffrn_measurement_device_type 'Rigaku R-AXIS conversion'
_diffrn_measurement_method 'profile data from \w-scans'
_diffrn_radiation_monochromator 'Graphite monochromator'
_diffrn_radiation_type 'Mo K\a'
_diffrn_radiation_wavelength 0.71075
_diffrn_reflns_av_R_equivalents 0.0158
_diffrn_reflns_av_sigmaI/netI 0.0179
_diffrn_reflns_limit_h_max 9
_diffrn_reflns_limit_h_min -9
_diffrn_reflns_limit_k_max 9
_diffrn_reflns_limit_k_min -9
_diffrn_reflns_limit_l_max 14
_diffrn_reflns_limit_l_min -14
_diffrn_reflns_number 7672
_diffrn_reflns_theta_full 27.45
_diffrn_reflns_theta_max 27.45
_diffrn_reflns_theta_min 3.22
_exptl_absorpt_coefficient_mu 0.089
_exptl_absorpt_correction_T_max 0.9797
_exptl_absorpt_correction_T_min 0.9516
_exptl_absorpt_correction_type multi-scan
_exptl_absorpt_process_details '(CrystalClear-SM Expert; Rigaku, 2011)'
_exptl_crystal_colour orange
_exptl_crystal_density_diffrn 1.332
_exptl_crystal_density_method 'not measured'
_exptl_crystal_description block
_exptl_crystal_F_000 252
_exptl_crystal_size_max 0.56
_exptl_crystal_size_mid 0.43
_exptl_crystal_size_min 0.23
_refine_diff_density_max 0.306
_refine_diff_density_min -0.209
_refine_ls_extinction_method none
_refine_ls_goodness_of_fit_ref 1.173
_refine_ls_hydrogen_treatment constr
_refine_ls_matrix_type full
_refine_ls_number_parameters 164
_refine_ls_number_reflns 2712
_refine_ls_number_restraints 0
_refine_ls_restrained_S_all 1.173
_refine_ls_R_factor_all 0.0420
_refine_ls_R_factor_gt 0.0355
_refine_ls_shift/su_max 0.000
_refine_ls_shift/su_mean 0.000
_refine_ls_structure_factor_coef Fsqd
_refine_ls_weighting_details 'calc w = 1/[\s^2^(Fo^2^)+(0.0656P)^2^+0.0688P] where P=(Fo^2^+2Fc^2^)/3'
_refine_ls_weighting_scheme calc
_refine_ls_wR_factor_gt 0.1110
_refine_ls_wR_factor_ref 0.1187
_reflns_number_gt 2270
_reflns_number_total 2712
_reflns_threshold_expression I>2\s(I)
_cod_data_source_file sk3484.cif
_cod_data_source_block IIa
_cod_database_code 2018996
_cod_database_fobs_code 2018996

loop_
_symmetry_equiv_pos_as_xyz
'x, y, z'
'-x, -y, -z'

loop_
_atom_site_type_symbol
_atom_site_label
_atom_site_fract_x
_atom_site_fract_y
_atom_site_fract_z
_atom_site_U_iso_or_equiv
_atom_site_adp_type
_atom_site_calc_flag
_atom_site_refinement_flags
_atom_site_occupancy
_atom_site_symmetry_multiplicity
O O2 0.59462(13) 0.82450(11) 0.15785(9) 0.0353(2) Uani d . 1 1
N N1 0.71743(12) 0.48356(12) 0.42370(9) 0.0222(2) Uani d . 1 1
N N2 0.65947(12) 0.65306(12) 0.35592(9) 0.0233(2) Uani d . 1 1
N N21 0.51069(14) 0.38869(14) 0.21804(10) 0.0300(2) Uani d . 1 1
N N24 0.78603(14) 0.37332(14) 0.02828(10) 0.0313(3) Uani d . 1 1
C C1 0.75771(14) 0.46307(16) 0.53921(10) 0.0239(2) Uani d . 1 1
H H1 0.7479 0.5633 0.5740 0.029 Uiso calc R 1 1
C C2 0.62923(15) 0.67640(15) 0.23037(11) 0.0244(2) Uani d . 1 1
C C11 0.81848(14) 0.28776(16) 0.61799(10) 0.0237(2) Uani d . 1 1
C C12 0.87332(16) 0.27812(17) 0.73924(11) 0.0299(3) Uani d . 1 1
H H12 0.8700 0.3838 0.7680 0.036 Uiso calc R 1 1
C C13 0.93248(17) 0.11570(19) 0.81768(12) 0.0338(3) Uani d . 1 1
H H13 0.9713 0.1109 0.8993 0.041 Uiso calc R 1 1
C C14 0.93520(16) -0.03992(18) 0.77750(12) 0.0321(3) Uani d . 1 1
H H14 0.9753 -0.1514 0.8316 0.039 Uiso calc R 1 1
C C15 0.87901(16) -0.03243(17) 0.65759(12) 0.0295(3) Uani d . 1 1
H H15 0.8799 -0.1393 0.6303 0.035 Uiso calc R 1 1
C C16 0.82177(15) 0.13007(16) 0.57781(11) 0.0256(3) Uani d . 1 1
H H16 0.7847 0.1345 0.4957 0.031 Uiso calc R 1 1
C C22 0.64153(15) 0.51242(15) 0.18023(10) 0.0223(2) Uani d . 1 1
C C23 0.77724(16) 0.50456(16) 0.08704(11) 0.0277(3) Uani d . 1 1
H H23 0.8673 0.5955 0.0639 0.033 Uiso calc R 1 1
C C25 0.65355(16) 0.25194(16) 0.06350(11) 0.0267(3) Uani d . 1 1
H H25 0.6518 0.1578 0.0230 0.032 Uiso calc R 1 1
C C26 0.51892(16) 0.25938(17) 0.15723(12) 0.0302(3) Uani d . 1 1
H H26 0.4283 0.1690 0.1796 0.036 Uiso calc R 1 1
C C27 0.65016(16) 0.80741(16) 0.40887(12) 0.0285(3) Uani d . 1 1
H H27A 0.6018 0.9128 0.3468 0.043 Uiso calc R 1 1
H H27B 0.7705 0.8357 0.4262 0.043 Uiso calc R 1 1
H H27C 0.5719 0.7775 0.4892 0.043 Uiso calc R 1 1

loop_
_atom_site_aniso_label
_atom_site_aniso_U_11
_atom_site_aniso_U_22
_atom_site_aniso_U_33
_atom_site_aniso_U_12
_atom_site_aniso_U_13
_atom_site_aniso_U_23
O2 0.0499(6) 0.0231(5) 0.0324(5) 0.0007(4) -0.0118(4) -0.0049(3)
N1 0.0209(5) 0.0222(5) 0.0234(5) -0.0011(3) -0.0015(3) -0.0066(4)
N2 0.0255(5) 0.0208(5) 0.0245(5) -0.0013(4) -0.0028(4) -0.0079(4)
N21 0.0280(5) 0.0304(5) 0.0331(5) -0.0066(4) 0.0022(4) -0.0124(4)
N24 0.0354(6) 0.0316(6) 0.0280(5) -0.0056(4) 0.0015(4) -0.0111(4)
C1 0.0231(5) 0.0262(6) 0.0248(5) -0.0027(4) -0.0009(4) -0.0111(4)
C2 0.0230(5) 0.0233(6) 0.0266(6) -0.0028(4) -0.0034(4) -0.0061(4)
C11 0.0189(5) 0.0298(6) 0.0229(5) -0.0031(4) 0.0002(4) -0.0084(4)
C12 0.0324(6) 0.0348(7) 0.0241(6) -0.0039(5) -0.0024(5) -0.0105(5)
C13 0.0345(7) 0.0422(7) 0.0230(6) -0.0044(5) -0.0060(5) -0.0052(5)
C14 0.0264(6) 0.0333(7) 0.0300(6) -0.0015(5) -0.0025(5) 0.0018(5)
C15 0.0259(6) 0.0288(6) 0.0333(6) -0.0015(5) -0.0005(5) -0.0087(5)
C16 0.0228(5) 0.0314(6) 0.0237(5) -0.0016(4) -0.0022(4) -0.0094(5)
C22 0.0248(5) 0.0220(5) 0.0199(5) -0.0009(4) -0.0067(4) -0.0040(4)
C23 0.0305(6) 0.0261(6) 0.0261(6) -0.0076(5) 0.0003(4) -0.0067(5)
C25 0.0313(6) 0.0255(6) 0.0254(6) -0.0007(4) -0.0072(4) -0.0089(4)
C26 0.0273(6) 0.0286(6) 0.0368(6) -0.0074(5) -0.0020(5) -0.0122(5)
C27 0.0307(6) 0.0254(6) 0.0331(6) -0.0008(5) -0.0044(5) -0.0138(5)

loop_
_atom_type_symbol
_atom_type_description
_atom_type_scat_dispersion_real
_atom_type_scat_dispersion_imag
_atom_type_scat_source
C C 0.0033 0.0016 'International Tables Vol C Tables 4.2.6.8 and 6.1.1.4'
H H 0.0000 0.0000 'International Tables Vol C Tables 4.2.6.8 and 6.1.1.4'
N N 0.0061 0.0033 'International Tables Vol C Tables 4.2.6.8 and 6.1.1.4'
O O 0.0106 0.0060 'International Tables Vol C Tables 4.2.6.8 and 6.1.1.4'

loop_
_geom_angle_atom_site_label_1
_geom_angle_atom_site_label_2
_geom_angle_atom_site_label_3
_geom_angle
C1 N1 N2 117.51(9)
C2 N2 N1 116.86(9)
C2 N2 C27 120.23(9)
N1 N2 C27 122.54(9)
C22 N21 C26 115.12(10)
C25 N24 C23 115.75(10)
N1 C1 C11 121.02(10)
N1 C1 H1 119.5
C11 C1 H1 119.5
O2 C2 N2 122.49(10)
O2 C2 C22 119.42(10)
N2 C2 C22 118.09(9)
C12 C11 C16 119.02(11)
C12 C11 C1 118.09(10)
C16 C11 C1 122.89(10)
C13 C12 C11 120.51(11)
C13 C12 H12 119.7
C11 C12 H12 119.7
C12 C13 C14 120.21(11)
C12 C13 H13 119.9
C14 C13 H13 119.9
C13 C14 C15 119.79(11)
C13 C14 H14 120.1
C15 C14 H14 120.1
C16 C15 C14 120.36(11)
C16 C15 H15 119.8
C14 C15 H15 119.8
C15 C16 C11 120.10(10)
C15 C16 H16 119.9
C11 C16 H16 119.9
N21 C22 C23 122.18(10)
N21 C22 C2 118.63(10)
C23 C22 C2 118.84(10)
N24 C23 C22 122.30(10)
N24 C23 H23 118.9
C22 C23 H23 118.9
N24 C25 C26 121.81(10)
N24 C25 H25 119.1
C26 C25 H25 119.1
N21 C26 C25 122.81(10)
N21 C26 H26 118.6
C25 C26 H26 118.6
N2 C27 H27A 109.5
N2 C27 H27B 109.5
H27A C27 H27B 109.5
N2 C27 H27C 109.5
H27A C27 H27C 109.5
H27B C27 H27C 109.5

loop_
_geom_bond_atom_site_label_1
_geom_bond_atom_site_label_2
_geom_bond_distance
O2 C2 1.2233(14)
N1 C1 1.2841(14)
N1 N2 1.3830(13)
N2 C2 1.3652(14)
N2 C27 1.4579(13)
N21 C22 1.3376(15)
N21 C26 1.3402(15)
N24 C25 1.3341(15)
N24 C23 1.3378(15)
C1 C11 1.4628(16)
C1 H1 0.9500
C2 C22 1.5084(15)
C11 C12 1.3984(15)
C11 C16 1.4008(16)
C12 C13 1.3846(18)
C12 H12 0.9500
C13 C14 1.3858(19)
C13 H13 0.9500
C14 C15 1.3921(17)
C14 H14 0.9500
C15 C16 1.3858(17)
C15 H15 0.9500
C16 H16 0.9500
C22 C23 1.3833(16)
C23 H23 0.9500
C25 C26 1.3811(17)
C25 H25 0.9500
C26 H26 0.9500
C27 H27A 0.9800
C27 H27B 0.9800
C27 H27C 0.9800

loop_
_geom_hbond_atom_site_label_D
_geom_hbond_atom_site_label_H
_geom_hbond_atom_site_label_A
_geom_hbond_site_symmetry_A
_geom_hbond_distance_DH
_geom_hbond_distance_HA
_geom_hbond_distance_DA
_geom_hbond_angle_DHA
C25 H25 O2 1_545 0.95 2.59 3.1823(16) 121

loop_
_geom_torsion_atom_site_label_1
_geom_torsion_atom_site_label_2
_geom_torsion_atom_site_label_3
_geom_torsion_atom_site_label_4
_geom_torsion
C1 N1 N2 C2 175.51(10)
C1 N1 N2 C27 2.55(15)
N2 N1 C1 C11 179.41(9)
N1 N2 C2 O2 -172.75(10)
C27 N2 C2 O2 0.38(17)
N1 N2 C2 C22 6.53(14)
C27 N2 C2 C22 179.66(9)
N1 C1 C11 C12 175.16(10)
N1 C1 C11 C16 -5.65(17)
C16 C11 C12 C13 0.94(17)
C1 C11 C12 C13 -179.85(10)
C11 C12 C13 C14 -1.04(19)
C12 C13 C14 C15 0.31(19)
C13 C14 C15 C16 0.52(18)
C14 C15 C16 C11 -0.62(18)
C12 C11 C16 C15 -0.11(17)
C1 C11 C16 C15 -179.28(10)
C26 N21 C22 C23 -1.31(16)
C26 N21 C22 C2 171.88(10)
O2 C2 C22 N21 -107.86(13)
N2 C2 C22 N21 72.83(14)
O2 C2 C22 C23 65.56(15)
N2 C2 C22 C23 -113.74(12)
C25 N24 C23 C22 1.21(17)
N21 C22 C23 N24 0.31(18)
C2 C22 C23 N24 -172.87(10)
C23 N24 C25 C26 -1.67(17)
C22 N21 C26 C25 0.85(17)
N24 C25 C26 N21 0.68(19)
